data_4343017
loop_
_publ_author_name
'Zhu, Yuan-Yuan'
'Zhang, Yi-Quan'
'Yin, Ting-Ting'
'Gao, Chen'
'Wang, Bing-Wu'
'Gao, Song'

_publ_section_title
;
 A Family of Co(II)Co(III)3 Single-Ion Magnets with Zero-Field Slow
 Magnetic Relaxation: Fine Tuning of Energy Barrier by Remote Substituent
 and Counter Cation.
;
_journal_issue 11
_journal_name_full 'Inorganic chemistry'
_journal_page_first 5475
_journal_page_last 5486
_journal_paper_doi 10.1021/acs.inorgchem.5b00526
_journal_volume 54
_journal_year 2015
_chemical_absolute_configuration ad
_chemical_formula_moiety C96H94Co4N7O12
_chemical_formula_sum 'C96 H94 Co4 N7 O12'
_chemical_formula_weight 1773.50
_chemical_name_common Co4-TEA(S)
_chemical_name_systematic
; 
 ? 
;
_space_group_IT_number 198
_symmetry_cell_setting cubic
_symmetry_space_group_name_Hall 'P 2ac 2ab 3'
_symmetry_space_group_name_H-M 'P 21 3'
_atom_sites_solution_hydrogens geom
_atom_sites_solution_primary direct
_atom_sites_solution_secondary difmap
_audit_creation_method SHELXL-97
_cell_angle_alpha 90.00
_cell_angle_beta 90.00
_cell_angle_gamma 90.00
_cell_formula_units_Z 4
_cell_length_a 21.652(7)
_cell_length_b 21.652(7)
_cell_length_c 21.652(7)
_cell_measurement_reflns_used 10596
_cell_measurement_temperature 173(2)
_cell_measurement_theta_max 25.34
_cell_measurement_theta_min 1.33
_cell_volume 10151(6)
_computing_cell_refinement 'CrystalClear (Rigaku Inc., 2008)'
_computing_data_collection 'CrystalClear (Rigaku Inc., 2008)'
_computing_data_reduction 'CrystalClear (Rigaku Inc., 2008)'
_computing_molecular_graphics
;
 Mercury: visualization and analysis of crystal structures, C. F. Macrae,
 P. R. Edgington, P. McCabe, E. Pidcock, G. P. Shields, R. Taylor,
 M. Towler and J. van de Streek, J. Appl. Cryst., 39, 453-457, 2006.
;
_computing_publication_material 'SHELX-97 (Sheldrick, 1997)'
_computing_structure_refinement 'SHELX-97 (Sheldrick, 1997)'
_computing_structure_solution 'SHELX-97 (Sheldrick, 1997)'
_diffrn_ambient_temperature 173(2)
_diffrn_detector_area_resol_mean 28.5714
_diffrn_measured_fraction_theta_full 0.997
_diffrn_measured_fraction_theta_max 0.997
_diffrn_measurement_device_type 'Saturn724+ CCD'
_diffrn_measurement_method '\w scans at fixed \c = 45\%'
_diffrn_radiation_monochromator graphite
_diffrn_radiation_source 'fine-focus sealed tube'
_diffrn_radiation_type MoK\a
_diffrn_radiation_wavelength 0.71073
_diffrn_reflns_av_R_equivalents 0.0536
_diffrn_reflns_av_sigmaI/netI 0.0643
_diffrn_reflns_limit_h_max 18
_diffrn_reflns_limit_h_min -21
_diffrn_reflns_limit_k_max 19
_diffrn_reflns_limit_k_min -13
_diffrn_reflns_limit_l_max 26
_diffrn_reflns_limit_l_min -9
_diffrn_reflns_number 13727
_diffrn_reflns_theta_full 25.34
_diffrn_reflns_theta_max 25.34
_diffrn_reflns_theta_min 1.33
_exptl_absorpt_coefficient_mu 0.699
_exptl_absorpt_correction_T_max 1.0000
_exptl_absorpt_correction_T_min 0.5190
_exptl_absorpt_correction_type multi-scan
_exptl_absorpt_process_details 'CrystalClear (Rigaku Inc., 2008)'
_exptl_crystal_colour black
_exptl_crystal_density_diffrn 1.161
_exptl_crystal_density_method 'not measured'
_exptl_crystal_description block
_exptl_crystal_F_000 3692
_exptl_crystal_size_max 0.490
_exptl_crystal_size_mid 0.470
_exptl_crystal_size_min 0.450
_platon_squeeze_details
;
The disordered solvent molecules cannot be modeled and were treated 
by SQUEEZE,PLATON.
There are total 1072e per unit cell were accumulated which corresponds 
to 268e per formula(C96H85Co4N7O12). The 268e might come from a 
mixture of water and methanol molecules and were not included in the formula.
;
_refine_diff_density_max 0.525
_refine_diff_density_min -0.486
_refine_diff_density_rms 0.098
_refine_ls_abs_structure_details 'Flack H D (1983), Acta Cryst. A39, 876-881'
_refine_ls_abs_structure_Flack 0.04(3)
_refine_ls_extinction_coef 0.0012(2)
_refine_ls_extinction_expression Fc^*^=kFc[1+0.001xFc^2^\l^3^/sin(2\q)]^-1/4^
_refine_ls_extinction_method SHELXL
_refine_ls_goodness_of_fit_ref 1.060
_refine_ls_hydrogen_treatment constr
_refine_ls_matrix_type full
_refine_ls_number_parameters 360
_refine_ls_number_reflns 5863
_refine_ls_number_restraints 48
_refine_ls_restrained_S_all 1.057
_refine_ls_R_factor_all 0.0974
_refine_ls_R_factor_gt 0.0847
_refine_ls_shift/su_max 0.001
_refine_ls_shift/su_mean 0.000
_refine_ls_structure_factor_coef Fsqd
_refine_ls_weighting_details 'calc w=1/[\s^2^(Fo^2^)+(0.1175P)^2^+7.1920P] where P=(Fo^2^+2Fc^2^)/3'
_refine_ls_weighting_scheme calc
_refine_ls_wR_factor_gt 0.2118
_refine_ls_wR_factor_ref 0.2243
_reflns_number_gt 4767
_reflns_number_total 5863
_reflns_threshold_expression >2sigma(I)
_cod_data_source_file ic5b00526_si_002.cif
_cod_data_source_block 2S(846095)
_cod_depositor_comments 'Adding full bibliography for 4343016--4343023.cif.'
_cod_original_cell_volume 10151(5)
_cod_original_sg_symbol_H-M P213
_cod_database_code 4343017

loop_
_symmetry_equiv_pos_as_xyz
'x, y, z'
'-x+1/2, -y, z+1/2'
'-x, y+1/2, -z+1/2'
'x+1/2, -y+1/2, -z'
'z, x, y'
'z+1/2, -x+1/2, -y'
'-z+1/2, -x, y+1/2'
'-z, x+1/2, -y+1/2'
'y, z, x'
'-y, z+1/2, -x+1/2'
'y+1/2, -z+1/2, -x'
'-y+1/2, -z, x+1/2'

loop_
_atom_site_label
_atom_site_type_symbol
_atom_site_fract_x
_atom_site_fract_y
_atom_site_fract_z
_atom_site_U_iso_or_equiv
_atom_site_adp_type
_atom_site_occupancy
_atom_site_symmetry_multiplicity
_atom_site_calc_flag
_atom_site_refinement_flags
Co1 Co 0.51238(4) 0.48762(4) 0.98762(4) 0.0530(4) Uani 1 3 d S
Co2 Co 0.59485(5) 0.60351(4) 0.95474(4) 0.0610(3) Uani 1 1 d .
O1 O 0.5838(3) 0.6907(3) 0.9589(3) 0.0792(15) Uani 1 1 d .
O2 O 0.5990(2) 0.5160(2) 0.9491(2) 0.0612(11) Uani 1 1 d .
O3 O 0.6761(2) 0.6150(2) 0.9218(2) 0.0642(13) Uani 1 1 d .
O4 O 0.5166(2) 0.5873(2) 0.9898(2) 0.0650(12) Uani 1 1 d .
N1 N 0.5656(3) 0.5982(3) 0.8718(2) 0.0566(13) Uani 1 1 d .
N2 N 0.6226(3) 0.6065(3) 1.0388(3) 0.0702(17) Uani 1 1 d .
C1 C 0.5465(4) 0.7232(3) 0.9235(3) 0.076(2) Uani 1 1 d D
C2 C 0.5290(4) 0.7819(3) 0.9434(4) 0.104(3) Uani 1 1 d D
H2A H 0.5422 0.7954 0.9819 0.125 Uiso 1 1 calc R
C3 C 0.4926(5) 0.8209(4) 0.9078(5) 0.136(5) Uani 1 1 d D
H3A H 0.4814 0.8598 0.9221 0.163 Uiso 1 1 calc R
C4 C 0.4735(5) 0.8002(4) 0.8501(5) 0.139(5) Uani 1 1 d D
H4A H 0.4494 0.8260 0.8257 0.166 Uiso 1 1 calc R
C5 C 0.4892(5) 0.7415(4) 0.8277(4) 0.124(4) Uani 1 1 d D
H5A H 0.4757 0.7281 0.7892 0.149 Uiso 1 1 calc R
C6 C 0.5258(4) 0.7039(4) 0.8652(3) 0.089(3) Uani 1 1 d D
C7 C 0.5395(4) 0.6416(4) 0.8412(4) 0.076(2) Uani 1 1 d .
H7A H 0.5283 0.6332 0.8006 0.092 Uiso 1 1 calc R
C8 C 0.5750(3) 0.5381(3) 0.8419(3) 0.0594(16) Uani 1 1 d .
H8A H 0.5348 0.5172 0.8404 0.071 Uiso 1 1 calc R
C9 C 0.6163(3) 0.5018(3) 0.8877(3) 0.0549(15) Uani 1 1 d .
H9A H 0.6118 0.4578 0.8805 0.066 Uiso 1 1 calc R
H9B H 0.6593 0.5128 0.8812 0.066 Uiso 1 1 calc R
C10 C 0.6006(3) 0.5382(3) 0.7778(3) 0.0584(16) Uani 1 1 d D
C11 C 0.5735(3) 0.5016(3) 0.7320(3) 0.071(2) Uani 1 1 d D
H11A H 0.5385 0.4781 0.7404 0.085 Uiso 1 1 calc R
C12 C 0.6005(5) 0.5011(4) 0.6731(4) 0.091(3) Uani 1 1 d D
H12A H 0.5828 0.4769 0.6424 0.109 Uiso 1 1 calc R
C13 C 0.6498(4) 0.5337(4) 0.6597(4) 0.083(3) Uani 1 1 d D
H13A H 0.6662 0.5323 0.6200 0.099 Uiso 1 1 calc R
C14 C 0.6776(4) 0.5700(4) 0.7040(4) 0.084(2) Uani 1 1 d D
H14A H 0.7127 0.5932 0.6953 0.100 Uiso 1 1 calc R
C15 C 0.6511(3) 0.5704(3) 0.7613(4) 0.0674(19) Uani 1 1 d D
H15A H 0.6695 0.5949 0.7914 0.081 Uiso 1 1 calc R
C16 C 0.7257(4) 0.6023(3) 0.9520(4) 0.077(2) Uani 1 1 d D
C17 C 0.7817(4) 0.5934(3) 0.9176(4) 0.086(2) Uani 1 1 d D
H17A H 0.7801 0.5948 0.8747 0.103 Uiso 1 1 calc R
C18 C 0.8368(4) 0.5829(3) 0.9456(5) 0.090(3) Uani 1 1 d D
H18A H 0.8717 0.5772 0.9211 0.108 Uiso 1 1 calc R
C19 C 0.8433(5) 0.5804(3) 1.0097(5) 0.092(3) Uani 1 1 d D
H19A H 0.8815 0.5737 1.0280 0.110 Uiso 1 1 calc R
C20 C 0.7895(5) 0.5885(3) 1.0456(4) 0.082(2) Uani 1 1 d D
H20A H 0.7922 0.5868 1.0885 0.099 Uiso 1 1 calc R
C21 C 0.7321(4) 0.5990(3) 1.0177(4) 0.077(2) Uani 1 1 d D
C22 C 0.6796(5) 0.6038(4) 1.0569(4) 0.083(3) Uani 1 1 d .
H22A H 0.6869 0.6050 1.0992 0.100 Uiso 1 1 calc R
C23 C 0.5732(4) 0.6093(4) 1.0854(3) 0.076(2) Uani 1 1 d .
H23A H 0.5698 0.5683 1.1042 0.092 Uiso 1 1 calc R
C24 C 0.5133(4) 0.6205(4) 1.0471(3) 0.075(2) Uani 1 1 d .
H24A H 0.4776 0.6069 1.0704 0.090 Uiso 1 1 calc R
H24B H 0.5087 0.6643 1.0388 0.090 Uiso 1 1 calc R
N1N N 0.8098(9) 0.6902(9) 0.3098(9) 0.201(11) Uani 1 3 d S
H10A H 0.7856 0.7144 0.2856 0.242 Uiso 1 3 calc SR
C2N C 0.7108(8) 0.7157(9) 0.3721(8) 0.168(6) Uani 1 1 d .
H2NA H 0.7118 0.7567 0.3551 0.201 Uiso 1 1 calc R
H2NB H 0.6921 0.7169 0.4124 0.201 Uiso 1 1 calc R
H2NC H 0.6870 0.6893 0.3456 0.201 Uiso 1 1 calc R
C1N C 0.7740(11) 0.6918(10) 0.3772(8) 0.196(8) Uani 1 1 d .
H1NA H 0.7727 0.6503 0.3942 0.235 Uiso 1 1 calc R
H1NB H 0.7973 0.7175 0.4056 0.235 Uiso 1 1 calc R
C25 C 0.5825(4) 0.6537(4) 1.1353(3) 0.103(3) Uani 1 1 d D
C26 C 0.5788(7) 0.6350(5) 1.1967(3) 0.185(8) Uani 1 1 d D
H26 H 0.5714 0.5938 1.2060 0.222 Uiso 1 1 calc R
C27 C 0.5860(9) 0.6775(6) 1.2438(4) 0.249(13) Uani 1 1 d D
H27 H 0.5835 0.6650 1.2849 0.299 Uiso 1 1 calc R
C28 C 0.5970(9) 0.7385(6) 1.2295(5) 0.35(2) Uani 1 1 d D
H28 H 0.6019 0.7670 1.2612 0.421 Uiso 1 1 calc R
C29 C 0.6009(7) 0.7580(5) 1.1692(5) 0.195(9) Uani 1 1 d D
H29 H 0.6084 0.7993 1.1602 0.234 Uiso 1 1 calc R
C30 C 0.5934(5) 0.7155(4) 1.1221(4) 0.131(5) Uani 1 1 d D
H30 H 0.5957 0.7284 1.0812 0.157 Uiso 1 1 calc R

loop_
_atom_site_aniso_label
_atom_site_aniso_U_11
_atom_site_aniso_U_22
_atom_site_aniso_U_33
_atom_site_aniso_U_23
_atom_site_aniso_U_13
_atom_site_aniso_U_12
Co1 0.0530(4) 0.0530(4) 0.0530(4) 0.0025(4) -0.0025(4) -0.0025(4)
Co2 0.0716(6) 0.0610(6) 0.0505(5) 0.0024(4) -0.0005(4) -0.0144(5)
O1 0.101(4) 0.069(3) 0.068(3) -0.011(3) 0.012(3) -0.016(3)
O2 0.069(3) 0.060(3) 0.055(2) 0.005(2) -0.007(2) -0.008(2)
O3 0.064(3) 0.078(3) 0.051(2) 0.010(2) -0.005(2) -0.014(2)
O4 0.077(3) 0.062(3) 0.056(3) 0.000(2) 0.010(2) -0.014(2)
N1 0.066(3) 0.052(3) 0.051(3) -0.002(3) -0.001(2) 0.000(3)
N2 0.084(4) 0.085(4) 0.041(3) 0.001(3) -0.011(3) -0.035(4)
C1 0.097(6) 0.051(4) 0.081(5) 0.006(4) 0.021(5) -0.012(4)
C2 0.128(9) 0.085(6) 0.099(7) 0.008(6) 0.037(6) -0.031(6)
C3 0.206(15) 0.090(7) 0.111(9) 0.027(7) 0.033(10) 0.027(9)
C4 0.186(14) 0.087(7) 0.143(11) 0.038(8) 0.006(10) 0.056(8)
C5 0.175(12) 0.070(6) 0.127(9) 0.013(6) -0.007(9) 0.045(7)
C6 0.112(7) 0.069(5) 0.087(6) 0.019(5) 0.022(5) 0.004(5)
C7 0.107(6) 0.060(4) 0.062(4) 0.006(4) 0.012(4) 0.009(4)
C8 0.074(4) 0.050(3) 0.055(4) 0.002(3) 0.008(3) -0.020(3)
C9 0.057(4) 0.062(4) 0.046(3) 0.010(3) -0.002(3) -0.007(3)
C10 0.056(4) 0.062(4) 0.057(4) 0.009(3) 0.005(3) 0.005(3)
C11 0.063(4) 0.087(6) 0.063(4) -0.002(4) -0.009(4) 0.003(4)
C12 0.116(7) 0.106(7) 0.051(4) -0.007(4) 0.017(5) 0.015(6)
C13 0.098(6) 0.105(7) 0.045(4) 0.012(4) 0.019(4) 0.022(5)
C14 0.081(6) 0.100(6) 0.070(5) 0.023(5) 0.021(4) 0.011(5)
C15 0.049(4) 0.078(5) 0.075(5) -0.008(4) 0.000(3) -0.005(3)
C16 0.090(6) 0.060(4) 0.081(5) 0.010(4) -0.001(5) -0.028(4)
C17 0.083(6) 0.096(6) 0.078(5) 0.010(5) -0.011(4) -0.015(5)
C18 0.075(5) 0.074(5) 0.122(8) 0.011(5) -0.008(5) 0.001(4)
C19 0.088(6) 0.071(5) 0.117(8) -0.007(5) -0.001(6) -0.014(5)
C20 0.111(7) 0.066(5) 0.070(5) 0.010(4) -0.023(5) -0.025(5)
C21 0.087(5) 0.079(5) 0.066(5) 0.013(4) 0.002(4) -0.024(5)
C22 0.122(7) 0.073(5) 0.054(4) 0.004(4) -0.021(5) -0.035(5)
C23 0.091(6) 0.093(6) 0.045(4) 0.012(4) 0.000(4) -0.025(5)
C24 0.090(5) 0.075(5) 0.061(4) -0.006(4) 0.033(4) -0.008(4)
N1N 0.201(11) 0.201(11) 0.201(11) -0.040(15) 0.040(15) -0.040(15)
C2N 0.140(13) 0.200(18) 0.163(15) 0.007(12) 0.001(11) -0.035(13)
C1N 0.24(2) 0.23(2) 0.120(12) 0.012(12) 0.023(14) 0.045(18)
C25 0.105(7) 0.134(9) 0.070(6) -0.016(6) 0.005(5) -0.037(7)
C26 0.36(3) 0.158(12) 0.040(5) -0.026(6) -0.007(9) -0.050(14)
C27 0.53(4) 0.167(15) 0.045(6) -0.029(8) 0.025(13) -0.04(2)
C28 0.71(6) 0.28(3) 0.063(8) -0.031(12) -0.019(18) -0.29(4)
C29 0.29(2) 0.167(14) 0.133(12) -0.065(11) 0.014(13) -0.128(16)
C30 0.188(13) 0.118(9) 0.086(7) -0.027(6) 0.005(8) -0.092(9)

loop_
_atom_type_symbol
_atom_type_description
_atom_type_scat_dispersion_real
_atom_type_scat_dispersion_imag
_atom_type_scat_source
C C 0.0033 0.0016 'International Tables Vol C Tables 4.2.6.8 and 6.1.1.4'
H H 0.0000 0.0000 'International Tables Vol C Tables 4.2.6.8 and 6.1.1.4'
N N 0.0061 0.0033 'International Tables Vol C Tables 4.2.6.8 and 6.1.1.4'
O O 0.0106 0.0060 'International Tables Vol C Tables 4.2.6.8 and 6.1.1.4'
Co Co 0.3494 0.9721 'International Tables Vol C Tables 4.2.6.8 and 6.1.1.4'

loop_
_geom_angle_atom_site_label_1
_geom_angle_atom_site_label_2
_geom_angle_atom_site_label_3
_geom_angle
_geom_angle_site_symmetry_1
_geom_angle_site_symmetry_3
O2 Co1 O2 91.28(18) . 10_646
O2 Co1 O2 91.28(18) . 7_665
O2 Co1 O2 91.28(18) 10_646 7_665
O2 Co1 O4 114.83(17) . 7_665
O2 Co1 O4 148.39(19) 10_646 7_665
O2 Co1 O4 71.64(18) 7_665 7_665
O2 Co1 O4 71.64(18) . .
O2 Co1 O4 114.83(17) 10_646 .
O2 Co1 O4 148.39(19) 7_665 .
O4 Co1 O4 91.21(18) 7_665 .
O2 Co1 O4 148.39(18) . 10_646
O2 Co1 O4 71.64(18) 10_646 10_646
O2 Co1 O4 114.83(18) 7_665 10_646
O4 Co1 O4 91.21(18) 7_665 10_646
O4 Co1 O4 91.21(18) . 10_646
O4 Co2 O2 83.3(2) . .
O4 Co2 O1 93.0(2) . .
O2 Co2 O1 175.4(2) . .
O4 Co2 N1 94.0(2) . .
O2 Co2 N1 84.0(2) . .
O1 Co2 N1 93.6(2) . .
O4 Co2 O3 176.2(2) . .
O2 Co2 O3 93.6(2) . .
O1 Co2 O3 90.2(2) . .
N1 Co2 O3 87.9(2) . .
O4 Co2 N2 84.6(2) . .
O2 Co2 N2 94.6(2) . .
O1 Co2 N2 87.7(3) . .
N1 Co2 N2 178.1(3) . .
O3 Co2 N2 93.5(2) . .
C1 O1 Co2 125.4(5) . .
C9 O2 Co2 106.8(4) . .
C9 O2 Co1 122.3(4) . .
Co2 O2 Co1 102.7(2) . .
C16 O3 Co2 123.4(5) . .
C24 O4 Co2 107.3(4) . .
C24 O4 Co1 121.2(4) . .
Co2 O4 Co1 102.4(2) . .
C7 N1 C8 119.0(6) . .
C7 N1 Co2 126.0(5) . .
C8 N1 Co2 115.0(4) . .
C22 N2 C23 119.1(6) . .
C22 N2 Co2 125.6(6) . .
C23 N2 Co2 115.2(5) . .
O1 C1 C2 118.3(7) . .
O1 C1 C6 124.1(6) . .
C2 C1 C6 117.6(7) . .
C3 C2 C1 122.5(8) . .
C2 C3 C4 118.0(8) . .
C3 C4 C5 122.1(8) . .
C6 C5 C4 117.6(8) . .
C5 C6 C1 122.1(7) . .
C5 C6 C7 116.2(7) . .
C1 C6 C7 121.7(7) . .
N1 C7 C6 125.3(7) . .
N1 C8 C10 117.3(5) . .
N1 C8 C9 104.3(5) . .
C10 C8 C9 112.3(6) . .
O2 C9 C8 109.8(5) . .
C15 C10 C11 116.6(7) . .
C15 C10 C8 123.3(7) . .
C11 C10 C8 120.0(6) . .
C10 C11 C12 118.2(8) . .
C13 C12 C11 122.4(9) . .
C12 C13 C14 120.6(8) . .
C15 C14 C13 116.9(8) . .
C10 C15 C14 125.4(8) . .
O3 C16 C21 126.6(8) . .
O3 C16 C17 118.1(8) . .
C21 C16 C17 115.2(8) . .
C18 C17 C16 122.3(9) . .
C17 C18 C19 122.5(10) . .
C18 C19 C20 117.5(9) . .
C21 C20 C19 120.9(8) . .
C20 C21 C22 117.5(8) . .
C20 C21 C16 121.7(8) . .
C22 C21 C16 120.8(8) . .
N2 C22 C21 125.7(7) . .
C25 C23 N2 115.7(7) . .
C25 C23 C24 114.0(8) . .
N2 C23 C24 104.2(5) . .
O4 C24 C23 110.0(6) . .
C1N N1N C1N 115.0(10) 6_566 .
C1N N1N C1N 115.0(10) 6_566 12_664
C1N N1N C1N 115.0(10) . 12_664
C2N C1N N1N 112.2(18) . .
C30 C25 C26 119.2(8) . .
C30 C25 C23 120.3(7) . .
C26 C25 C23 120.5(7) . .
C27 C26 C25 120.4(9) . .
C28 C27 C26 119.3(9) . .
C29 C28 C27 121.3(9) . .
C28 C29 C30 119.3(9) . .
C29 C30 C25 120.6(8) . .

loop_
_geom_bond_atom_site_label_1
_geom_bond_atom_site_label_2
_geom_bond_distance
_geom_bond_site_symmetry_2
Co1 O2 2.142(5) .
Co1 O2 2.142(5) 10_646
Co1 O2 2.142(5) 7_665
Co1 O4 2.161(5) 7_665
Co1 O4 2.161(5) .
Co1 O4 2.161(5) 10_646
Co2 O4 1.890(5) .
Co2 O2 1.900(5) .
Co2 O1 1.905(6) .
Co2 N1 1.908(5) .
Co2 O3 1.914(5) .
Co2 N2 1.917(6) .
O1 C1 1.318(10) .
O2 C9 1.416(8) .
O3 C16 1.285(10) .
O4 C24 1.435(8) .
N1 C7 1.281(9) .
N1 C8 1.468(9) .
N2 C22 1.298(11) .
N2 C23 1.472(10) .
C1 C2 1.394(7) .
C1 C6 1.402(7) .
C2 C3 1.389(7) .
C3 C4 1.390(8) .
C4 C5 1.402(7) .
C5 C6 1.397(7) .
C6 C7 1.475(11) .
C8 C10 1.495(9) .
C8 C9 1.549(9) .
C10 C15 1.344(10) .
C10 C11 1.399(10) .
C11 C12 1.402(11) .
C12 C13 1.313(13) .
C13 C14 1.377(13) .
C14 C15 1.367(11) .
C16 C21 1.431(11) .
C16 C17 1.436(13) .
C17 C18 1.358(12) .
C18 C19 1.395(14) .
C19 C20 1.412(14) .
C20 C21 1.401(12) .
C21 C22 1.422(13) .
C23 C25 1.460(12) .
C23 C24 1.558(12) .
N1N C1N 1.653(18) 6_566
N1N C1N 1.653(18) .
N1N C1N 1.653(18) 12_664
C2N C1N 1.47(2) .
C25 C30 1.388(8) .
C25 C26 1.390(8) .
C26 C27 1.383(8) .
C27 C28 1.378(8) .
C28 C29 1.375(8) .
C29 C30 1.383(8) .
